data_2240188
loop_
_publ_author_name
'Sase, Shohei'
'Ikehara, Yuriko'
'Goto, Kei'

_publ_section_title
;
 Crystal structure of
 {3-[3,5-bis(2,6-dimethylphenyl)-1,2-phenylene]-1-(2,6,2'',6''-tetramethyl-1,1':3',1''-terphenyl-5'-yl)imidazol-2-ylidene}chlorido(\h^6^-<i>p</i>-cymene)ruthenium(II)
 benzene disolvate
;
_journal_coeditor_code IS5379
_journal_issue 12
_journal_name_full 'Acta Crystallographica Section E'
_journal_page_first m394
_journal_paper_doi 10.1107/S160053681402399X
_journal_volume 70
_journal_year 2014
_chemical_formula_iupac
;
[Ru (C47 H43 N2) Cl (C10 H14)], 2C6 H6
;
_chemical_formula_moiety 'C57 H57 Cl N2 Ru, 2(C6 H6)'
_chemical_formula_sum 'C69 H69 Cl N2 Ru'
_chemical_formula_weight 1062.78
_chemical_name_systematic
'{3-[3,5-Bis(2,6-dimethylphenyl)-1,2-phenylene]-1-(2,6,2'',6''-tetramethyl-1,1':3',1''-terphenyl-5'-yl)imidazol-2-ylidene}chlorido(\h^6^-<i>p</i>-cymene)ruthenium(II) benzene disolvate'
_space_group_IT_number 14
_symmetry_cell_setting monoclinic
_symmetry_space_group_name_Hall '-P 2yab'
_symmetry_space_group_name_H-M 'P 1 21/a 1'
_atom_sites_solution_hydrogens geom
_atom_sites_solution_primary direct
_atom_sites_solution_secondary difmap
_audit_creation_method SHELXL-97
_cell_angle_alpha 90.00
_cell_angle_beta 98.6792(18)
_cell_angle_gamma 90.00
_cell_formula_units_Z 4
_cell_length_a 12.9207(12)
_cell_length_b 19.2867(17)
_cell_length_c 22.977(2)
_cell_measurement_temperature 123(2)
_cell_measurement_theta_max 27.50
_cell_measurement_theta_min 3.06
_cell_volume 5660.2(9)
_computing_cell_refinement
;
CrystalClear (Rigaku, 2009)
;
_computing_data_collection
;
CrystalClear (Rigaku, 2009)
;
_computing_data_reduction
;
CrystalClear (Rigaku, 2009)
;
_computing_molecular_graphics
;
<i>Yadokari-XG 2009</i> (Kabuto <i>et al.</i>,  2009)
;
_computing_publication_material
;
<i>Yadokari-XG 2009</i> (Kabuto <i>et al.</i>,  2009)
;
_computing_structure_refinement
;
SHELXL97 (Sheldrick, 2008)
;
_computing_structure_solution
;
SHELXS97 (Sheldrick, 2008)
;
_diffrn_ambient_temperature 123(2)
_diffrn_detector_area_resol_mean 28.5714
_diffrn_measured_fraction_theta_full 0.986
_diffrn_measured_fraction_theta_max 0.986
_diffrn_measurement_device_type 'Rigaku Saturn CCD'
_diffrn_measurement_method '\w scans'
_diffrn_radiation_monochromator graphite
_diffrn_radiation_source 'fine-focus sealed tube'
_diffrn_radiation_type MoK\a
_diffrn_radiation_wavelength 0.71075
_diffrn_reflns_av_R_equivalents 0.0162
_diffrn_reflns_av_sigmaI/netI 0.0292
_diffrn_reflns_limit_h_max 14
_diffrn_reflns_limit_h_min -16
_diffrn_reflns_limit_k_max 23
_diffrn_reflns_limit_k_min -25
_diffrn_reflns_limit_l_max 29
_diffrn_reflns_limit_l_min -19
_diffrn_reflns_number 22748
_diffrn_reflns_theta_full 27.50
_diffrn_reflns_theta_max 27.50
_diffrn_reflns_theta_min 3.06
_exptl_absorpt_coefficient_mu 0.367
_exptl_absorpt_correction_T_max 0.9607
_exptl_absorpt_correction_T_min 0.9302
_exptl_absorpt_correction_type multi-scan
_exptl_absorpt_process_details
;
(<i>REQAB</i>; Jacobson, 1998)
;
_exptl_crystal_colour yellow
_exptl_crystal_density_diffrn 1.247
_exptl_crystal_density_method 'not measured'
_exptl_crystal_description block
_exptl_crystal_F_000 2232
_exptl_crystal_size_max 0.20
_exptl_crystal_size_mid 0.19
_exptl_crystal_size_min 0.11
_refine_diff_density_max 0.553
_refine_diff_density_min -0.950
_refine_ls_extinction_method none
_refine_ls_goodness_of_fit_ref 1.086
_refine_ls_hydrogen_treatment constr
_refine_ls_matrix_type full
_refine_ls_number_parameters 669
_refine_ls_number_reflns 12805
_refine_ls_number_restraints 0
_refine_ls_restrained_S_all 1.086
_refine_ls_R_factor_all 0.0382
_refine_ls_R_factor_gt 0.0318
_refine_ls_shift/su_max 0.002
_refine_ls_shift/su_mean 0.000
_refine_ls_structure_factor_coef Fsqd
_refine_ls_weighting_details 'calc w=1/[\s^2^(Fo^2^)+(0.0601P)^2^+0.2421P] where P=(Fo^2^+2Fc^2^)/3'
_refine_ls_weighting_scheme calc
_refine_ls_wR_factor_gt 0.0874
_refine_ls_wR_factor_ref 0.0920
_reflns_number_gt 10644
_reflns_number_total 12805
_reflns_threshold_expression I>2\s(I)
_cod_data_source_file is5379sup1.cf
_cod_data_source_block I
_cod_original_cell_volume 5660.3(9)
_cod_original_sg_symbol_H-M 'P 21/a'
_cod_database_code 2240188
_cod_database_fobs_code 2240188

loop_
_symmetry_equiv_pos_as_xyz
'x, y, z'
'-x+1/2, y+1/2, -z'
'-x, -y, -z'
'x-1/2, -y-1/2, z'

loop_
_atom_site_type_symbol
_atom_site_label
_atom_site_fract_x
_atom_site_fract_y
_atom_site_fract_z
_atom_site_U_iso_or_equiv
_atom_site_adp_type
_atom_site_calc_flag
_atom_site_refinement_flags
_atom_site_occupancy
_atom_site_symmetry_multiplicity
Ru Ru1 0.360440(8) -0.062895(6) 0.706449(5) 0.01560(5) Uani d . 1 1
Cl Cl1 0.25369(3) -0.05112(2) 0.783182(17) 0.02670(9) Uani d . 1 1
C C1 0.43058(10) 0.02365(8) 0.74243(6) 0.0173(3) Uani d . 1 1
N N1 0.39048(9) 0.08574(7) 0.72351(6) 0.0179(2) Uani d . 1 1
C C2 0.44408(11) 0.14053(8) 0.75316(7) 0.0232(3) Uani d . 1 1
H H2 0.4297 0.1886 0.7475 0.028 Uiso calc R 1 1
C C3 0.52060(11) 0.11182(9) 0.79160(7) 0.0253(3) Uani d . 1 1
H H3 0.5716 0.1360 0.8182 0.030 Uiso calc R 1 1
N N2 0.51176(9) 0.04041(7) 0.78549(6) 0.0200(3) Uani d . 1 1
C C4 0.30243(10) 0.08444(8) 0.67846(6) 0.0173(3) Uani d . 1 1
C C5 0.27103(10) 0.01743(8) 0.66026(6) 0.0166(3) Uani d . 1 1
C C6 0.18454(10) 0.01623(8) 0.61421(6) 0.0180(3) Uani d . 1 1
C C7 0.13737(11) 0.07769(8) 0.59093(7) 0.0196(3) Uani d . 1 1
H H7 0.0794 0.0747 0.5602 0.023 Uiso calc R 1 1
C C8 0.17223(10) 0.14278(8) 0.61109(6) 0.0179(3) Uani d . 1 1
C C9 0.25706(10) 0.14582(8) 0.65617(6) 0.0179(3) Uani d . 1 1
H H9 0.2834 0.1892 0.6714 0.021 Uiso calc R 1 1
C C10 0.14148(11) -0.04913(8) 0.58473(7) 0.0197(3) Uani d . 1 1
C C11 0.17037(12) -0.06778(8) 0.53053(7) 0.0228(3) Uani d . 1 1
C C12 0.13424(12) -0.13031(9) 0.50442(7) 0.0283(4) Uani d . 1 1
H H12 0.1544 -0.1437 0.4679 0.034 Uiso calc R 1 1
C C13 0.06951(12) -0.17299(9) 0.53110(8) 0.0317(4) Uani d . 1 1
H H13 0.0478 -0.2164 0.5139 0.038 Uiso calc R 1 1
C C14 0.03644(12) -0.15230(9) 0.58289(8) 0.0302(4) Uani d . 1 1
H H14 -0.0108 -0.1809 0.6000 0.036 Uiso calc R 1 1
C C15 0.07086(11) -0.09050(9) 0.61051(7) 0.0244(3) Uani d . 1 1
C C16 0.23756(13) -0.02156(10) 0.49880(8) 0.0310(4) Uani d . 1 1
H H16 0.2731 -0.0496 0.4722 0.046 Uiso calc R 1 1
H H16A 0.2898 0.0017 0.5276 0.046 Uiso calc R 1 1
H H16B 0.1935 0.0132 0.4759 0.046 Uiso calc R 1 1
C C17 0.03219(14) -0.06806(10) 0.66587(9) 0.0345(4) Uani d . 1 1
H H17 -0.0212 -0.1007 0.6751 0.052 Uiso calc R 1 1
H H17A 0.0017 -0.0216 0.6603 0.052 Uiso calc R 1 1
H H17B 0.0908 -0.0672 0.6984 0.052 Uiso calc R 1 1
C C18 0.12377(10) 0.20829(8) 0.58586(6) 0.0179(3) Uani d . 1 1
C C19 0.15761(10) 0.23791(8) 0.53645(7) 0.0214(3) Uani d . 1 1
C C20 0.11532(11) 0.30149(9) 0.51559(7) 0.0252(3) Uani d . 1 1
H H20 0.1388 0.3225 0.4826 0.030 Uiso calc R 1 1
C C21 0.03990(12) 0.33414(8) 0.54231(7) 0.0267(3) Uani d . 1 1
H H21 0.0120 0.3774 0.5278 0.032 Uiso calc R 1 1
C C22 0.00492(12) 0.30360(8) 0.59040(7) 0.0249(3) Uani d . 1 1
H H22 -0.0476 0.3260 0.6084 0.030 Uiso calc R 1 1
C C23 0.04557(11) 0.24070(8) 0.61270(7) 0.0207(3) Uani d . 1 1
C C24 0.23403(12) 0.20088(10) 0.50395(8) 0.0302(4) Uani d . 1 1
H H24 0.2988 0.1917 0.5310 0.045 Uiso calc R 1 1
H H24A 0.2495 0.2299 0.4713 0.045 Uiso calc R 1 1
H H24B 0.2035 0.1569 0.4884 0.045 Uiso calc R 1 1
C C25 0.00462(13) 0.20640(10) 0.66344(8) 0.0309(4) Uani d . 1 1
H H25 0.0553 0.2123 0.6994 0.046 Uiso calc R 1 1
H H25A -0.0060 0.1568 0.6551 0.046 Uiso calc R 1 1
H H25B -0.0621 0.2277 0.6689 0.046 Uiso calc R 1 1
C C26 0.57476(11) -0.00688(8) 0.82359(6) 0.0196(3) Uani d . 1 1
C C27 0.52753(11) -0.05939(8) 0.85101(7) 0.0208(3) Uani d . 1 1
H H27 0.4537 -0.0650 0.8436 0.025 Uiso calc R 1 1
C C28 0.58861(11) -0.10408(8) 0.88957(6) 0.0220(3) Uani d . 1 1
C C29 0.69716(11) -0.09314(9) 0.90096(7) 0.0236(3) Uani d . 1 1
H H29 0.7394 -0.1225 0.9281 0.028 Uiso calc R 1 1
C C30 0.74393(11) -0.04028(9) 0.87333(7) 0.0226(3) Uani d . 1 1
C C31 0.68254(11) 0.00313(8) 0.83397(6) 0.0217(3) Uani d . 1 1
H H31 0.7138 0.0392 0.8144 0.026 Uiso calc R 1 1
C C32 0.53705(12) -0.16162(9) 0.91814(7) 0.0261(3) Uani d . 1 1
C C33 0.45692(14) -0.14639(11) 0.95144(8) 0.0367(4) Uani d . 1 1
C C34 0.40964(16) -0.20071(13) 0.97768(9) 0.0483(5) Uani d . 1 1
H H34 0.3556 -0.1908 1.0002 0.058 Uiso calc R 1 1
C C35 0.43940(17) -0.26760(13) 0.97159(9) 0.0528(6) Uani d . 1 1
H H35 0.4070 -0.3038 0.9904 0.063 Uiso calc R 1 1
C C36 0.51653(16) -0.28311(11) 0.93820(9) 0.0437(5) Uani d . 1 1
H H36 0.5362 -0.3301 0.9337 0.052 Uiso calc R 1 1
C C37 0.56629(13) -0.23046(10) 0.91084(8) 0.0328(4) Uani d . 1 1
C C38 0.41956(18) -0.07368(12) 0.96011(11) 0.0526(6) Uani d . 1 1
H H38 0.3609 -0.0627 0.9292 0.079 Uiso calc R 1 1
H H38A 0.4769 -0.0410 0.9581 0.079 Uiso calc R 1 1
H H38B 0.3965 -0.0701 0.9987 0.079 Uiso calc R 1 1
C C39 0.64693(16) -0.25022(11) 0.87263(9) 0.0447(5) Uani d . 1 1
H H39 0.6382 -0.2210 0.8373 0.067 Uiso calc R 1 1
H H39A 0.6376 -0.2990 0.8611 0.067 Uiso calc R 1 1
H H39B 0.7173 -0.2435 0.8947 0.067 Uiso calc R 1 1
C C40 0.86022(11) -0.02824(10) 0.88395(7) 0.0286(4) Uani d . 1 1
C C41 0.90130(13) 0.02343(11) 0.92252(9) 0.0379(4) Uani d . 1 1
C C42 1.00997(15) 0.03608(14) 0.92929(11) 0.0569(7) Uani d . 1 1
H H42 1.0406 0.0702 0.9564 0.068 Uiso calc R 1 1
C C43 1.07192(14) -0.00134(15) 0.89639(12) 0.0632(8) Uani d . 1 1
H H43 1.1449 0.0078 0.9009 0.076 Uiso calc R 1 1
C C44 1.03048(15) -0.05101(14) 0.85766(12) 0.0568(7) Uani d . 1 1
H H44 1.0745 -0.0753 0.8351 0.068 Uiso calc R 1 1
C C45 0.92334(14) -0.06656(10) 0.85087(10) 0.0392(5) Uani d . 1 1
C C46 0.83268(18) 0.06602(12) 0.95604(11) 0.0526(6) Uani d . 1 1
H H46 0.7856 0.0947 0.9285 0.079 Uiso calc R 1 1
H H46A 0.8764 0.0960 0.9841 0.079 Uiso calc R 1 1
H H46B 0.7913 0.0352 0.9774 0.079 Uiso calc R 1 1
C C47 0.87912(17) -0.12114(13) 0.80810(10) 0.0544(6) Uani d . 1 1
H H47 0.8523 -0.1596 0.8294 0.082 Uiso calc R 1 1
H H47A 0.9341 -0.1383 0.7867 0.082 Uiso calc R 1 1
H H47B 0.8220 -0.1014 0.7801 0.082 Uiso calc R 1 1
C C48 0.49177(11) -0.09900(8) 0.66471(7) 0.0208(3) Uani d . 1 1
C C49 0.39614(11) -0.11007(8) 0.62670(6) 0.0205(3) Uani d . 1 1
H H49 0.3849 -0.0884 0.5891 0.025 Uiso calc R 1 1
C C50 0.31645(11) -0.15338(8) 0.64406(7) 0.0214(3) Uani d . 1 1
H H50 0.2562 -0.1643 0.6165 0.026 Uiso calc R 1 1
C C51 0.32649(12) -0.17976(8) 0.70106(7) 0.0244(3) Uani d . 1 1
C C52 0.42221(12) -0.16792(8) 0.74033(7) 0.0242(3) Uani d . 1 1
H H52 0.4303 -0.1857 0.7793 0.029 Uiso calc R 1 1
C C53 0.50315(11) -0.13062(8) 0.72169(7) 0.0228(3) Uani d . 1 1
H H53 0.5676 -0.1260 0.7474 0.027 Uiso calc R 1 1
C C54 0.58173(12) -0.05819(9) 0.64685(8) 0.0265(4) Uani d . 1 1
H H54 0.6208 -0.0365 0.6832 0.032 Uiso calc R 1 1
C C55 0.65677(14) -0.10768(11) 0.62205(10) 0.0421(5) Uani d . 1 1
H H55 0.6816 -0.1429 0.6516 0.063 Uiso calc R 1 1
H H55A 0.7167 -0.0815 0.6120 0.063 Uiso calc R 1 1
H H55B 0.6202 -0.1303 0.5866 0.063 Uiso calc R 1 1
C C56 0.54651(13) -0.00056(10) 0.60360(9) 0.0349(4) Uani d . 1 1
H H56 0.5142 -0.0207 0.5660 0.052 Uiso calc R 1 1
H H56A 0.6071 0.0275 0.5974 0.052 Uiso calc R 1 1
H H56B 0.4954 0.0288 0.6194 0.052 Uiso calc R 1 1
C C57 0.23787(14) -0.21838(10) 0.72272(9) 0.0363(4) Uani d . 1 1
H H57 0.1762 -0.2178 0.6921 0.055 Uiso calc R 1 1
H H57A 0.2209 -0.1959 0.7583 0.055 Uiso calc R 1 1
H H57B 0.2591 -0.2664 0.7317 0.055 Uiso calc R 1 1
C C58 0.83002(16) 0.17078(11) 0.78449(10) 0.0447(5) Uani d . 1 1
H H58 0.8362 0.2039 0.8154 0.054 Uiso calc R 1 1
C C59 0.75182(15) 0.17741(11) 0.73663(11) 0.0462(5) Uani d . 1 1
H H59 0.7041 0.2151 0.7347 0.055 Uiso calc R 1 1
C C60 0.74318(14) 0.12989(12) 0.69222(10) 0.0482(5) Uani d . 1 1
H H60 0.6895 0.1347 0.6593 0.058 Uiso calc R 1 1
C C61 0.81209(16) 0.07480(11) 0.69479(10) 0.0441(5) Uani d . 1 1
H H61 0.8056 0.0416 0.6639 0.053 Uiso calc R 1 1
C C62 0.89048(15) 0.06814(10) 0.74252(10) 0.0398(5) Uani d . 1 1
H H62 0.9384 0.0306 0.7444 0.048 Uiso calc R 1 1
C C63 0.89893(14) 0.11590(12) 0.78721(9) 0.0410(5) Uani d . 1 1
H H63 0.9525 0.1111 0.8202 0.049 Uiso calc R 1 1
C C64 0.7807(2) 0.28850(15) 0.92676(11) 0.0667(7) Uani d . 1 1
H H64 0.8077 0.2625 0.9608 0.080 Uiso calc R 1 1
C C65 0.83034(18) 0.34796(16) 0.91335(11) 0.0654(7) Uani d . 1 1
H H65 0.8914 0.3631 0.9384 0.079 Uiso calc R 1 1
C C66 0.79277(18) 0.38599(14) 0.86393(11) 0.0571(6) Uani d . 1 1
H H66 0.8276 0.4270 0.8547 0.068 Uiso calc R 1 1
C C67 0.70389(18) 0.36358(13) 0.82818(10) 0.0513(6) Uani d . 1 1
H H67 0.6771 0.3892 0.7939 0.062 Uiso calc R 1 1
C C68 0.65344(18) 0.30398(13) 0.84197(10) 0.0524(6) Uani d . 1 1
H H68 0.5918 0.2891 0.8172 0.063 Uiso calc R 1 1
C C69 0.6915(2) 0.26635(14) 0.89088(10) 0.0594(6) Uani d . 1 1
H H69 0.6568 0.2253 0.9001 0.071 Uiso calc R 1 1

loop_
_atom_site_aniso_label
_atom_site_aniso_U_11
_atom_site_aniso_U_22
_atom_site_aniso_U_33
_atom_site_aniso_U_12
_atom_site_aniso_U_13
_atom_site_aniso_U_23
Ru1 0.01645(7) 0.01408(7) 0.01647(7) 0.00035(4) 0.00309(4) 0.00014(4)
Cl1 0.02472(18) 0.0330(2) 0.02461(19) -0.00300(15) 0.01080(14) -0.00258(16)
C1 0.0160(6) 0.0181(7) 0.0184(7) -0.0004(5) 0.0047(5) 0.0005(6)
N1 0.0176(5) 0.0143(6) 0.0214(6) -0.0012(5) 0.0016(5) 0.0002(5)
C2 0.0218(7) 0.0170(8) 0.0295(8) -0.0033(6) -0.0006(6) -0.0009(6)
C3 0.0224(7) 0.0217(8) 0.0294(8) -0.0051(6) -0.0033(6) 0.0001(7)
N2 0.0166(5) 0.0195(7) 0.0229(6) -0.0014(5) 0.0000(5) 0.0011(5)
C4 0.0150(6) 0.0187(7) 0.0184(7) 0.0000(5) 0.0028(5) -0.0005(6)
C5 0.0144(6) 0.0171(7) 0.0188(7) 0.0016(5) 0.0040(5) 0.0009(6)
C6 0.0164(6) 0.0175(7) 0.0199(7) 0.0009(5) 0.0027(5) -0.0021(6)
C7 0.0168(6) 0.0189(8) 0.0223(7) 0.0001(5) 0.0007(5) -0.0013(6)
C8 0.0167(6) 0.0172(7) 0.0202(7) 0.0013(5) 0.0041(5) 0.0008(6)
C9 0.0173(6) 0.0140(7) 0.0224(7) -0.0025(5) 0.0033(5) -0.0019(6)
C10 0.0171(6) 0.0162(7) 0.0243(8) 0.0016(5) -0.0017(5) -0.0011(6)
C11 0.0218(7) 0.0220(8) 0.0226(8) 0.0037(6) -0.0033(6) -0.0023(6)
C12 0.0264(7) 0.0283(9) 0.0272(8) 0.0065(7) -0.0058(6) -0.0081(7)
C13 0.0238(7) 0.0217(9) 0.0452(11) 0.0008(6) -0.0089(7) -0.0106(8)
C14 0.0190(7) 0.0236(9) 0.0462(10) -0.0043(6) -0.0011(6) -0.0028(8)
C15 0.0171(7) 0.0227(8) 0.0330(9) -0.0003(6) 0.0021(6) -0.0020(7)
C16 0.0381(9) 0.0307(10) 0.0248(8) 0.0040(7) 0.0070(7) -0.0002(7)
C17 0.0273(8) 0.0347(11) 0.0444(11) -0.0065(7) 0.0144(8) -0.0053(8)
C18 0.0153(6) 0.0151(7) 0.0221(7) -0.0017(5) -0.0007(5) -0.0006(6)
C19 0.0165(6) 0.0214(8) 0.0255(8) -0.0034(6) 0.0006(5) 0.0012(6)
C20 0.0246(7) 0.0225(8) 0.0270(8) -0.0056(6) -0.0012(6) 0.0070(7)
C21 0.0290(8) 0.0147(8) 0.0325(9) 0.0006(6) -0.0079(6) 0.0012(6)
C22 0.0227(7) 0.0206(8) 0.0300(8) 0.0043(6) -0.0004(6) -0.0043(7)
C23 0.0198(6) 0.0185(8) 0.0231(7) -0.0008(6) 0.0009(5) -0.0024(6)
C24 0.0257(7) 0.0361(10) 0.0309(9) 0.0011(7) 0.0109(6) 0.0071(8)
C25 0.0318(8) 0.0326(10) 0.0308(9) 0.0061(7) 0.0129(7) 0.0020(8)
C26 0.0191(6) 0.0205(8) 0.0182(7) 0.0020(6) -0.0001(5) -0.0002(6)
C27 0.0183(7) 0.0249(9) 0.0189(7) -0.0021(6) 0.0018(5) -0.0021(6)
C28 0.0251(7) 0.0229(8) 0.0179(7) -0.0030(6) 0.0028(5) -0.0005(6)
C29 0.0241(7) 0.0271(9) 0.0186(7) 0.0008(6) 0.0002(5) 0.0036(6)
C30 0.0186(7) 0.0267(8) 0.0221(7) 0.0014(6) 0.0019(5) 0.0023(6)
C31 0.0202(7) 0.0237(8) 0.0211(7) -0.0001(6) 0.0027(5) 0.0028(6)
C32 0.0282(7) 0.0287(9) 0.0194(7) -0.0089(7) -0.0025(6) 0.0039(6)
C33 0.0362(9) 0.0454(12) 0.0292(9) -0.0133(8) 0.0074(7) 0.0038(8)
C34 0.0471(11) 0.0587(15) 0.0410(11) -0.0199(10) 0.0129(9) 0.0089(10)
C35 0.0586(13) 0.0576(15) 0.0404(11) -0.0301(12) 0.0013(9) 0.0178(11)
C36 0.0582(12) 0.0301(11) 0.0373(10) -0.0138(9) -0.0108(9) 0.0090(9)
C37 0.0388(9) 0.0298(10) 0.0260(8) -0.0062(7) -0.0075(7) 0.0050(7)
C38 0.0590(14) 0.0564(15) 0.0507(14) -0.0052(11) 0.0347(11) -0.0036(11)
C39 0.0556(12) 0.0301(11) 0.0474(12) 0.0063(9) 0.0046(9) 0.0033(9)
C40 0.0173(7) 0.0355(10) 0.0318(9) 0.0001(7) 0.0005(6) 0.0162(8)
C41 0.0262(8) 0.0402(11) 0.0429(11) -0.0048(8) -0.0090(7) 0.0143(9)
C42 0.0320(10) 0.0599(15) 0.0706(16) -0.0177(10) -0.0189(10) 0.0320(13)
C43 0.0163(8) 0.0821(19) 0.0888(19) -0.0036(10) 0.0005(10) 0.0576(16)
C44 0.0256(9) 0.0742(17) 0.0743(17) 0.0132(10) 0.0195(10) 0.0453(14)
C45 0.0251(8) 0.0465(12) 0.0486(12) 0.0107(8) 0.0138(8) 0.0244(9)
C46 0.0505(12) 0.0491(14) 0.0500(14) -0.0040(10) -0.0188(10) -0.0097(10)
C47 0.0557(12) 0.0629(16) 0.0493(13) 0.0212(12) 0.0230(10) 0.0023(11)
C48 0.0207(7) 0.0190(8) 0.0236(8) 0.0042(6) 0.0065(5) -0.0006(6)
C49 0.0268(7) 0.0180(7) 0.0172(7) 0.0051(6) 0.0048(5) -0.0016(6)
C50 0.0251(7) 0.0147(7) 0.0240(8) 0.0017(6) 0.0022(6) -0.0043(6)
C51 0.0301(8) 0.0145(8) 0.0288(8) 0.0008(6) 0.0052(6) 0.0009(6)
C52 0.0318(8) 0.0169(8) 0.0237(8) 0.0036(6) 0.0037(6) 0.0034(6)
C53 0.0236(7) 0.0207(8) 0.0237(7) 0.0085(6) 0.0020(6) 0.0003(6)
C54 0.0236(7) 0.0279(9) 0.0299(9) 0.0016(6) 0.0097(6) 0.0023(7)
C55 0.0354(9) 0.0408(12) 0.0554(12) 0.0127(8) 0.0243(8) 0.0096(10)
C56 0.0330(8) 0.0286(10) 0.0464(11) -0.0003(7) 0.0171(7) 0.0088(8)
C57 0.0435(10) 0.0251(10) 0.0418(11) -0.0091(8) 0.0104(8) 0.0042(8)
C58 0.0510(11) 0.0411(12) 0.0474(12) -0.0113(10) 0.0248(9) -0.0020(10)
C59 0.0352(10) 0.0376(12) 0.0700(15) 0.0092(9) 0.0219(10) 0.0166(11)
C60 0.0313(9) 0.0533(14) 0.0570(13) -0.0019(9) -0.0033(9) 0.0121(11)
C61 0.0462(11) 0.0411(12) 0.0456(12) -0.0048(9) 0.0087(9) -0.0017(9)
C62 0.0360(10) 0.0383(12) 0.0486(13) 0.0083(8) 0.0180(9) 0.0152(9)
C63 0.0307(9) 0.0577(14) 0.0353(10) -0.0052(9) 0.0072(7) 0.0154(9)
C64 0.0867(18) 0.076(2) 0.0354(12) 0.0155(15) 0.0030(12) 0.0201(13)
C65 0.0512(13) 0.089(2) 0.0540(15) 0.0042(13) 0.0020(11) 0.0047(14)
C66 0.0536(12) 0.0629(17) 0.0596(15) 0.0141(12) 0.0246(11) 0.0122(12)
C67 0.0609(13) 0.0560(15) 0.0392(11) 0.0254(11) 0.0150(10) 0.0106(10)
C68 0.0587(13) 0.0576(15) 0.0404(12) 0.0143(11) 0.0057(10) -0.0068(11)
C69 0.0860(17) 0.0583(16) 0.0365(12) -0.0063(13) 0.0177(11) 0.0002(11)

loop_
_atom_type_symbol
_atom_type_description
_atom_type_scat_dispersion_real
_atom_type_scat_dispersion_imag
_atom_type_scat_source
C C 0.0033 0.0016 'International Tables Vol C Tables 4.2.6.8 and 6.1.1.4'
H H 0.0000 0.0000 'International Tables Vol C Tables 4.2.6.8 and 6.1.1.4'
N N 0.0061 0.0033 'International Tables Vol C Tables 4.2.6.8 and 6.1.1.4'
Cl Cl 0.1484 0.1585 'International Tables Vol C Tables 4.2.6.8 and 6.1.1.4'
Ru Ru -1.2594 0.8363 'International Tables Vol C Tables 4.2.6.8 and 6.1.1.4'

loop_
_geom_angle_atom_site_label_1
_geom_angle_atom_site_label_2
_geom_angle_atom_site_label_3
_geom_angle
C1 Ru1 C5 77.14(6)
C1 Ru1 C49 123.85(6)
C5 Ru1 C49 93.05(6)
C1 Ru1 C48 96.49(6)
C5 Ru1 C48 114.45(5)
C49 Ru1 C48 38.10(5)
C1 Ru1 C53 96.32(6)
C5 Ru1 C53 151.26(5)
C49 Ru1 C53 67.11(5)
C48 Ru1 C53 37.69(5)
C1 Ru1 C52 119.00(6)
C5 Ru1 C52 163.83(6)
C49 Ru1 C52 78.81(6)
C48 Ru1 C52 67.06(6)
C53 Ru1 C52 35.83(6)
C1 Ru1 C50 161.33(6)
C5 Ru1 C50 100.35(6)
C49 Ru1 C50 37.49(5)
C48 Ru1 C50 67.41(5)
C53 Ru1 C50 76.89(5)
C52 Ru1 C50 64.75(6)
C1 Ru1 C51 154.86(6)
C5 Ru1 C51 127.25(6)
C49 Ru1 C51 66.65(6)
C48 Ru1 C51 79.52(6)
C53 Ru1 C51 65.34(6)
C52 Ru1 C51 36.62(6)
C50 Ru1 C51 35.47(6)
C1 Ru1 Cl1 83.88(4)
C5 Ru1 Cl1 88.20(4)
C49 Ru1 Cl1 151.81(4)
C48 Ru1 Cl1 156.94(4)
C53 Ru1 Cl1 119.26(4)
C52 Ru1 Cl1 92.50(4)
C50 Ru1 Cl1 114.67(4)
C51 Ru1 Cl1 90.36(4)
N1 C1 N2 103.80(13)
N1 C1 Ru1 118.37(10)
N2 C1 Ru1 137.78(11)
C1 N1 C2 112.28(12)
C1 N1 C4 116.48(12)
C2 N1 C4 131.23(13)
C3 C2 N1 105.84(14)
C3 C2 H2 127.1
N1 C2 H2 127.1
C2 C3 N2 107.57(13)
C2 C3 H3 126.2
N2 C3 H3 126.2
C1 N2 C3 110.50(12)
C1 N2 C26 126.56(13)
C3 N2 C26 122.72(12)
C9 C4 C5 126.27(13)
C9 C4 N1 120.21(13)
C5 C4 N1 113.52(13)
C4 C5 C6 113.47(13)
C4 C5 Ru1 114.45(10)
C6 C5 Ru1 132.08(11)
C7 C6 C5 121.27(13)
C7 C6 C10 115.39(12)
C5 C6 C10 123.24(13)
C8 C7 C6 122.45(13)
C8 C7 H7 118.8
C6 C7 H7 118.8
C7 C8 C9 117.75(13)
C7 C8 C18 122.76(13)
C9 C8 C18 119.48(13)
C4 C9 C8 118.78(14)
C4 C9 H9 120.6
C8 C9 H9 120.6
C11 C10 C15 120.35(15)
C11 C10 C6 119.19(14)
C15 C10 C6 120.44(14)
C12 C11 C10 119.19(16)
C12 C11 C16 118.88(15)
C10 C11 C16 121.92(14)
C13 C12 C11 120.66(16)
C13 C12 H12 119.7
C11 C12 H12 119.7
C12 C13 C14 119.77(16)
C12 C13 H13 120.1
C14 C13 H13 120.1
C13 C14 C15 121.39(16)
C13 C14 H14 119.3
C15 C14 H14 119.3
C14 C15 C10 118.44(15)
C14 C15 C17 120.66(15)
C10 C15 C17 120.89(15)
C11 C16 H16 109.5
C11 C16 H16A 109.5
H16 C16 H16A 109.5
C11 C16 H16B 109.5
H16 C16 H16B 109.5
H16A C16 H16B 109.5
C15 C17 H17 109.5
C15 C17 H17A 109.5
H17 C17 H17A 109.5
C15 C17 H17B 109.5
H17 C17 H17B 109.5
H17A C17 H17B 109.5
C19 C18 C23 120.48(14)
C19 C18 C8 119.89(13)
C23 C18 C8 119.62(13)
C20 C19 C18 118.87(14)
C20 C19 C24 119.88(14)
C18 C19 C24 121.18(14)
C21 C20 C19 120.92(15)
C21 C20 H20 119.5
C19 C20 H20 119.5
C20 C21 C22 119.85(15)
C20 C21 H21 120.1
C22 C21 H21 120.1
C21 C22 C23 120.95(15)
C21 C22 H22 119.5
C23 C22 H22 119.5
C22 C23 C18 118.88(14)
C22 C23 C25 120.82(14)
C18 C23 C25 120.27(14)
C19 C24 H24 109.5
C19 C24 H24A 109.5
H24 C24 H24A 109.5
C19 C24 H24B 109.5
H24 C24 H24B 109.5
H24A C24 H24B 109.5
C23 C25 H25 109.5
C23 C25 H25A 109.5
H25 C25 H25A 109.5
C23 C25 H25B 109.5
H25 C25 H25B 109.5
H25A C25 H25B 109.5
C27 C26 C31 121.54(14)
C27 C26 N2 119.76(12)
C31 C26 N2 118.64(13)
C26 C27 C28 119.77(13)
C26 C27 H27 120.1
C28 C27 H27 120.1
C27 C28 C29 118.69(14)
C27 C28 C32 119.41(13)
C29 C28 C32 121.89(14)
C30 C29 C28 121.15(14)
C30 C29 H29 119.4
C28 C29 H29 119.4
C29 C30 C31 119.70(13)
C29 C30 C40 122.21(14)
C31 C30 C40 118.09(14)
C30 C31 C26 119.11(14)
C30 C31 H31 120.4
C26 C31 H31 120.4
C37 C32 C33 119.85(16)
C37 C32 C28 120.38(15)
C33 C32 C28 119.75(16)
C34 C33 C32 119.0(2)
C34 C33 C38 118.17(18)
C32 C33 C38 122.87(16)
C35 C34 C33 121.3(2)
C35 C34 H34 119.4
C33 C34 H34 119.4
C34 C35 C36 120.16(19)
C34 C35 H35 119.9
C36 C35 H35 119.9
C35 C36 C37 120.8(2)
C35 C36 H36 119.6
C37 C36 H36 119.6
C32 C37 C36 118.96(18)
C32 C37 C39 122.19(16)
C36 C37 C39 118.81(18)
C33 C38 H38 109.5
C33 C38 H38A 109.5
H38 C38 H38A 109.5
C33 C38 H38B 109.5
H38 C38 H38B 109.5
H38A C38 H38B 109.5
C37 C39 H39 109.5
C37 C39 H39A 109.5
H39 C39 H39A 109.5
C37 C39 H39B 109.5
H39 C39 H39B 109.5
H39A C39 H39B 109.5
C41 C40 C45 121.78(16)
C41 C40 C30 119.48(16)
C45 C40 C30 118.56(17)
C40 C41 C42 118.3(2)
C40 C41 C46 121.48(15)
C42 C41 C46 120.2(2)
C43 C42 C41 119.8(2)
C43 C42 H42 120.1
C41 C42 H42 120.1
C44 C43 C42 121.42(18)
C44 C43 H43 119.3
C42 C43 H43 119.3
C43 C44 C45 120.5(2)
C43 C44 H44 119.7
C45 C44 H44 119.7
C44 C45 C40 118.1(2)
C44 C45 C47 119.8(2)
C40 C45 C47 122.06(16)
C41 C46 H46 109.5
C41 C46 H46A 109.5
H46 C46 H46A 109.5
C41 C46 H46B 109.5
H46 C46 H46B 109.5
H46A C46 H46B 109.5
C45 C47 H47 109.5
C45 C47 H47A 109.5
H47 C47 H47A 109.5
C45 C47 H47B 109.5
H47 C47 H47B 109.5
H47A C47 H47B 109.5
C49 C48 C53 117.32(13)
C49 C48 C54 123.09(14)
C53 C48 C54 119.55(14)
C49 C48 Ru1 69.88(8)
C53 C48 Ru1 73.37(8)
C54 C48 Ru1 129.30(11)
C48 C49 C50 120.92(14)
C48 C49 Ru1 72.02(8)
C50 C49 Ru1 75.75(9)
C48 C49 H49 119.5
C50 C49 H49 119.5
Ru1 C49 H49 124.2
C51 C50 C49 120.49(14)
C51 C50 Ru1 73.07(9)
C49 C50 Ru1 66.76(8)
C51 C50 H50 119.8
C49 C50 H50 119.8
Ru1 C50 H50 133.7
C50 C51 C52 118.84(14)
C50 C51 C57 121.45(15)
C52 C51 C57 119.67(15)
C50 C51 Ru1 71.46(9)
C52 C51 Ru1 70.75(9)
C57 C51 Ru1 127.87(12)
C53 C52 C51 120.40(15)
C53 C52 Ru1 71.00(9)
C51 C52 Ru1 72.63(9)
C53 C52 H52 119.8
C51 C52 H52 119.8
Ru1 C52 H52 128.9
C52 C53 C48 121.62(14)
C52 C53 Ru1 73.17(9)
C48 C53 Ru1 68.94(8)
C52 C53 H53 119.2
C48 C53 H53 119.2
Ru1 C53 H53 131.7
C48 C54 C56 113.15(13)
C48 C54 C55 109.44(14)
C56 C54 C55 110.97(15)
C48 C54 H54 107.7
C56 C54 H54 107.7
C55 C54 H54 107.7
C54 C55 H55 109.5
C54 C55 H55A 109.5
H55 C55 H55A 109.5
C54 C55 H55B 109.5
H55 C55 H55B 109.5
H55A C55 H55B 109.5
C54 C56 H56 109.5
C54 C56 H56A 109.5
H56 C56 H56A 109.5
C54 C56 H56B 109.5
H56 C56 H56B 109.5
H56A C56 H56B 109.5
C51 C57 H57 109.5
C51 C57 H57A 109.5
H57 C57 H57A 109.5
C51 C57 H57B 109.5
H57 C57 H57B 109.5
H57A C57 H57B 109.5
C63 C58 C59 119.8(2)
C63 C58 H58 120.1
C59 C58 H58 120.1
C60 C59 C58 120.04(19)
C60 C59 H59 120.0
C58 C59 H59 120.0
C59 C60 C61 120.4(2)
C59 C60 H60 119.8
C61 C60 H60 119.8
C60 C61 C62 119.7(2)
C60 C61 H61 120.1
C62 C61 H61 120.1
C63 C62 C61 119.85(19)
C63 C62 H62 120.1
C61 C62 H62 120.1
C62 C63 C58 120.25(19)
C62 C63 H63 119.9
C58 C63 H63 119.9
C65 C64 C69 120.1(2)
C65 C64 H64 119.9
C69 C64 H64 119.9
C64 C65 C66 120.8(2)
C64 C65 H65 119.6
C66 C65 H65 119.6
C67 C66 C65 118.9(3)
C67 C66 H66 120.6
C65 C66 H66 120.6
C66 C67 C68 120.3(2)
C66 C67 H67 119.9
C68 C67 H67 119.9
C69 C68 C67 120.5(2)
C69 C68 H68 119.8
C67 C68 H68 119.8
C68 C69 C64 119.4(3)
C68 C69 H69 120.3
C64 C69 H69 120.3

loop_
_geom_bond_atom_site_label_1
_geom_bond_atom_site_label_2
_geom_bond_distance
Ru1 C1 2.0163(15)
Ru1 C5 2.1192(14)
Ru1 C49 2.1572(14)
Ru1 C48 2.1852(14)
Ru1 C53 2.2437(14)
Ru1 C52 2.2713(16)
Ru1 C50 2.2754(15)
Ru1 C51 2.2961(16)
Ru1 Cl1 2.4076(4)
C1 N1 1.350(2)
C1 N2 1.3675(18)
N1 C2 1.385(2)
N1 C4 1.4180(17)
C2 C3 1.342(2)
C2 H2 0.9500
C3 N2 1.387(2)
C3 H3 0.9500
N2 C26 1.4303(19)
C4 C9 1.384(2)
C4 C5 1.399(2)
C5 C6 1.4186(18)
C6 C7 1.401(2)
C6 C10 1.498(2)
C7 C8 1.389(2)
C7 H7 0.9500
C8 C9 1.3912(19)
C8 C18 1.488(2)
C9 H9 0.9500
C10 C11 1.400(2)
C10 C15 1.408(2)
C11 C12 1.396(2)
C11 C16 1.507(2)
C12 C13 1.381(2)
C12 H12 0.9500
C13 C14 1.382(3)
C13 H13 0.9500
C14 C15 1.391(2)
C14 H14 0.9500
C15 C17 1.499(2)
C16 H16 0.9800
C16 H16A 0.9800
C16 H16B 0.9800
C17 H17 0.9800
C17 H17A 0.9800
C17 H17B 0.9800
C18 C19 1.399(2)
C18 C23 1.407(2)
C19 C20 1.397(2)
C19 C24 1.505(2)
C20 C21 1.380(2)
C20 H20 0.9500
C21 C22 1.387(2)
C21 H21 0.9500
C22 C23 1.389(2)
C22 H22 0.9500
C23 C25 1.504(2)
C24 H24 0.9800
C24 H24A 0.9800
C24 H24B 0.9800
C25 H25 0.9800
C25 H25A 0.9800
C25 H25B 0.9800
C26 C27 1.383(2)
C26 C31 1.3904(19)
C27 C28 1.393(2)
C27 H27 0.9500
C28 C29 1.403(2)
C28 C32 1.496(2)
C29 C30 1.387(2)
C29 H29 0.9500
C30 C31 1.390(2)
C30 C40 1.5035(19)
C31 H31 0.9500
C32 C37 1.397(3)
C32 C33 1.408(2)
C33 C34 1.395(3)
C33 C38 1.506(3)
C34 C35 1.359(3)
C34 H34 0.9500
C35 C36 1.379(3)
C35 H35 0.9500
C36 C37 1.401(2)
C36 H36 0.9500
C37 C39 1.509(3)
C38 H38 0.9800
C38 H38A 0.9800
C38 H38B 0.9800
C39 H39 0.9800
C39 H39A 0.9800
C39 H39B 0.9800
C40 C41 1.385(3)
C40 C45 1.406(3)
C41 C42 1.411(2)
C41 C46 1.503(3)
C42 C43 1.384(4)
C42 H42 0.9500
C43 C44 1.361(4)
C43 H43 0.9500
C44 C45 1.402(3)
C44 H44 0.9500
C45 C47 1.494(3)
C46 H46 0.9800
C46 H46A 0.9800
C46 H46B 0.9800
C47 H47 0.9800
C47 H47A 0.9800
C47 H47B 0.9800
C48 C49 1.418(2)
C48 C53 1.432(2)
C48 C54 1.511(2)
C49 C50 1.429(2)
C49 H49 0.9500
C50 C51 1.393(2)
C50 H50 0.9500
C51 C52 1.435(2)
C51 C57 1.512(2)
C52 C53 1.389(2)
C52 H52 0.9500
C53 H53 0.9500
C54 C56 1.515(2)
C54 C55 1.531(2)
C54 H54 1.0000
C55 H55 0.9800
C55 H55A 0.9800
C55 H55B 0.9800
C56 H56 0.9800
C56 H56A 0.9800
C56 H56B 0.9800
C57 H57 0.9800
C57 H57A 0.9800
C57 H57B 0.9800
C58 C63 1.378(3)
C58 C59 1.382(3)
C58 H58 0.9500
C59 C60 1.364(3)
C59 H59 0.9500
C60 C61 1.382(3)
C60 H60 0.9500
C61 C62 1.382(3)
C61 H61 0.9500
C62 C63 1.372(3)
C62 H62 0.9500
C63 H63 0.9500
C64 C65 1.372(4)
C64 C69 1.380(4)
C64 H64 0.9500
C65 C66 1.377(3)
C65 H65 0.9500
C66 C67 1.377(3)
C66 H66 0.9500
C67 C68 1.382(3)
C67 H67 0.9500
C68 C69 1.366(3)
C68 H68 0.9500
C69 H69 0.9500

loop_
_geom_torsion_atom_site_label_1
_geom_torsion_atom_site_label_2
_geom_torsion_atom_site_label_3
_geom_torsion_atom_site_label_4
_geom_torsion
C5 Ru1 C1 N1 1.61(10)
C49 Ru1 C1 N1 86.60(12)
C48 Ru1 C1 N1 115.27(11)
C53 Ru1 C1 N1 153.21(11)
C52 Ru1 C1 N1 -177.40(10)
C50 Ru1 C1 N1 85.89(19)
C51 Ru1 C1 N1 -165.58(11)
Cl1 Ru1 C1 N1 -87.93(10)
C5 Ru1 C1 N2 178.56(16)
C49 Ru1 C1 N2 -96.45(16)
C48 Ru1 C1 N2 -67.78(16)
C53 Ru1 C1 N2 -29.84(16)
C52 Ru1 C1 N2 -0.45(17)
C50 Ru1 C1 N2 -97.2(2)
C51 Ru1 C1 N2 11.4(2)
Cl1 Ru1 C1 N2 89.02(15)
N2 C1 N1 C2 0.20(16)
Ru1 C1 N1 C2 178.08(10)
N2 C1 N1 C4 -179.11(12)
Ru1 C1 N1 C4 -1.22(16)
C1 N1 C2 C3 0.40(17)
C4 N1 C2 C3 179.58(15)
N1 C2 C3 N2 -0.82(17)
N1 C1 N2 C3 -0.71(15)
Ru1 C1 N2 C3 -177.95(12)
N1 C1 N2 C26 173.97(13)
Ru1 C1 N2 C26 -3.3(2)
C2 C3 N2 C1 0.99(18)
C2 C3 N2 C26 -173.93(13)
C1 N1 C4 C9 -179.43(12)
C2 N1 C4 C9 1.4(2)
C1 N1 C4 C5 -0.36(18)
C2 N1 C4 C5 -179.51(14)
C9 C4 C5 C6 0.5(2)
N1 C4 C5 C6 -178.55(12)
C9 C4 C5 Ru1 -179.34(11)
N1 C4 C5 Ru1 1.66(15)
C1 Ru1 C5 C4 -1.75(10)
C49 Ru1 C5 C4 -125.81(11)
C48 Ru1 C5 C4 -93.10(11)
C53 Ru1 C5 C4 -81.29(16)
C52 Ru1 C5 C4 175.14(17)
C50 Ru1 C5 C4 -162.86(10)
C51 Ru1 C5 C4 171.46(9)
Cl1 Ru1 C5 C4 82.38(10)
C1 Ru1 C5 C6 178.51(14)
C49 Ru1 C5 C6 54.46(14)
C48 Ru1 C5 C6 87.16(14)
C53 Ru1 C5 C6 98.98(16)
C52 Ru1 C5 C6 -4.6(3)
C50 Ru1 C5 C6 17.40(14)
C51 Ru1 C5 C6 -8.28(16)
Cl1 Ru1 C5 C6 -97.36(13)
C4 C5 C6 C7 -0.39(19)
Ru1 C5 C6 C7 179.34(11)
C4 C5 C6 C10 175.82(13)
Ru1 C5 C6 C10 -4.4(2)
C5 C6 C7 C8 0.3(2)
C10 C6 C7 C8 -176.21(13)
C6 C7 C8 C9 -0.2(2)
C6 C7 C8 C18 178.86(13)
C5 C4 C9 C8 -0.4(2)
N1 C4 C9 C8 178.58(13)
C7 C8 C9 C4 0.2(2)
C18 C8 C9 C4 -178.87(13)
C7 C6 C10 C11 77.39(17)
C5 C6 C10 C11 -99.03(18)
C7 C6 C10 C15 -101.14(17)
C5 C6 C10 C15 82.45(18)
C15 C10 C11 C12 -4.5(2)
C6 C10 C11 C12 176.97(13)
C15 C10 C11 C16 174.15(14)
C6 C10 C11 C16 -4.4(2)
C10 C11 C12 C13 1.0(2)
C16 C11 C12 C13 -177.74(15)
C11 C12 C13 C14 2.8(2)
C12 C13 C14 C15 -3.0(2)
C13 C14 C15 C10 -0.5(2)
C13 C14 C15 C17 178.53(16)
C11 C10 C15 C14 4.3(2)
C6 C10 C15 C14 -177.23(14)
C11 C10 C15 C17 -174.75(15)
C6 C10 C15 C17 3.8(2)
C7 C8 C18 C19 -86.40(18)
C9 C8 C18 C19 92.61(17)
C7 C8 C18 C23 94.86(18)
C9 C8 C18 C23 -86.13(17)
C23 C18 C19 C20 2.4(2)
C8 C18 C19 C20 -176.33(13)
C23 C18 C19 C24 -174.46(13)
C8 C18 C19 C24 6.8(2)
C18 C19 C20 C21 -1.3(2)
C24 C19 C20 C21 175.61(14)
C19 C20 C21 C22 -0.3(2)
C20 C21 C22 C23 0.7(2)
C21 C22 C23 C18 0.4(2)
C21 C22 C23 C25 -177.69(14)
C19 C18 C23 C22 -2.0(2)
C8 C18 C23 C22 176.77(13)
C19 C18 C23 C25 176.13(14)
C8 C18 C23 C25 -5.1(2)
C1 N2 C26 C27 -46.2(2)
C3 N2 C26 C27 127.85(16)
C1 N2 C26 C31 136.38(15)
C3 N2 C26 C31 -49.5(2)
C31 C26 C27 C28 -0.6(2)
N2 C26 C27 C28 -177.95(14)
C26 C27 C28 C29 1.9(2)
C26 C27 C28 C32 -178.81(14)
C27 C28 C29 C30 -1.8(2)
C32 C28 C29 C30 178.88(16)
C28 C29 C30 C31 0.5(3)
C28 C29 C30 C40 -178.92(16)
C29 C30 C31 C26 0.8(2)
C40 C30 C31 C26 -179.79(15)
C27 C26 C31 C30 -0.7(2)
N2 C26 C31 C30 176.63(14)
C27 C28 C32 C37 122.23(17)
C29 C28 C32 C37 -58.5(2)
C27 C28 C32 C33 -56.3(2)
C29 C28 C32 C33 122.98(18)
C37 C32 C33 C34 1.4(2)
C28 C32 C33 C34 179.90(16)
C37 C32 C33 C38 -178.61(18)
C28 C32 C33 C38 -0.1(3)
C32 C33 C34 C35 -0.1(3)
C38 C33 C34 C35 179.9(2)
C33 C34 C35 C36 -1.1(3)
C34 C35 C36 C37 0.9(3)
C33 C32 C37 C36 -1.5(2)
C28 C32 C37 C36 179.97(14)
C33 C32 C37 C39 176.19(16)
C28 C32 C37 C39 -2.3(2)
C35 C36 C37 C32 0.4(3)
C35 C36 C37 C39 -177.39(18)
C29 C30 C40 C41 -99.8(2)
C31 C30 C40 C41 80.8(2)
C29 C30 C40 C45 85.0(2)
C31 C30 C40 C45 -94.5(2)
C45 C40 C41 C42 -1.6(3)
C30 C40 C41 C42 -176.67(16)
C45 C40 C41 C46 177.65(18)
C30 C40 C41 C46 2.5(3)
C40 C41 C42 C43 2.0(3)
C46 C41 C42 C43 -177.2(2)
C41 C42 C43 C44 -0.6(3)
C42 C43 C44 C45 -1.2(3)
C43 C44 C45 C40 1.6(3)
C43 C44 C45 C47 179.9(2)
C41 C40 C45 C44 -0.2(3)
C30 C40 C45 C44 174.94(16)
C41 C40 C45 C47 -178.45(18)
C30 C40 C45 C47 -3.3(3)
C1 Ru1 C48 C49 -139.77(9)
C5 Ru1 C48 C49 -60.98(10)
C53 Ru1 C48 C49 128.29(14)
C52 Ru1 C48 C49 101.43(10)
C50 Ru1 C48 C49 30.44(9)
C51 Ru1 C48 C49 65.34(9)
Cl1 Ru1 C48 C49 130.62(10)
C1 Ru1 C48 C53 91.94(10)
C5 Ru1 C48 C53 170.74(9)
C49 Ru1 C48 C53 -128.29(14)
C52 Ru1 C48 C53 -26.86(9)
C50 Ru1 C48 C53 -97.85(10)
C51 Ru1 C48 C53 -62.95(9)
Cl1 Ru1 C48 C53 2.33(17)
C1 Ru1 C48 C54 -22.94(15)
C5 Ru1 C48 C54 55.86(15)
C49 Ru1 C48 C54 116.84(18)
C53 Ru1 C48 C54 -114.87(18)
C52 Ru1 C48 C54 -141.73(16)
C50 Ru1 C48 C54 147.27(16)
C51 Ru1 C48 C54 -177.83(15)
Cl1 Ru1 C48 C54 -112.54(15)
C53 C48 C49 C50 -2.4(2)
C54 C48 C49 C50 175.25(14)
Ru1 C48 C49 C50 -60.26(13)
C53 C48 C49 Ru1 57.84(12)
C54 C48 C49 Ru1 -124.50(15)
C1 Ru1 C49 C48 50.59(11)
C5 Ru1 C49 C48 127.14(9)
C53 Ru1 C49 C48 -31.39(9)
C52 Ru1 C49 C48 -66.95(9)
C50 Ru1 C49 C48 -129.78(13)
C51 Ru1 C49 C48 -103.27(10)
Cl1 Ru1 C49 C48 -140.98(8)
C1 Ru1 C49 C50 -179.63(8)
C5 Ru1 C49 C50 -103.08(9)
C48 Ru1 C49 C50 129.78(13)
C53 Ru1 C49 C50 98.39(10)
C52 Ru1 C49 C50 62.83(9)
C51 Ru1 C49 C50 26.51(8)
Cl1 Ru1 C49 C50 -11.20(14)
C48 C49 C50 C51 6.8(2)
Ru1 C49 C50 C51 -51.64(13)
C48 C49 C50 Ru1 58.44(13)
C1 Ru1 C50 C51 136.03(17)
C5 Ru1 C50 C51 -143.53(9)
C49 Ru1 C50 C51 135.07(13)
C48 Ru1 C50 C51 104.16(10)
C53 Ru1 C50 C51 65.71(9)
C52 Ru1 C50 C51 29.85(9)
Cl1 Ru1 C50 C51 -50.73(9)
C1 Ru1 C50 C49 1.0(2)
C5 Ru1 C50 C49 81.41(9)
C48 Ru1 C50 C49 -30.90(9)
C53 Ru1 C50 C49 -69.36(9)
C52 Ru1 C50 C49 -105.22(10)
C51 Ru1 C50 C49 -135.07(13)
Cl1 Ru1 C50 C49 174.20(7)
C49 C50 C51 C52 -5.6(2)
Ru1 C50 C51 C52 -54.43(13)
C49 C50 C51 C57 172.49(15)
Ru1 C50 C51 C57 123.63(16)
C49 C50 C51 Ru1 48.87(13)
C1 Ru1 C51 C50 -148.47(12)
C5 Ru1 C51 C50 47.28(11)
C49 Ru1 C51 C50 -27.91(9)
C48 Ru1 C51 C50 -65.56(9)
C53 Ru1 C51 C50 -102.37(10)
C52 Ru1 C51 C50 -131.00(14)
Cl1 Ru1 C51 C50 135.29(8)
C1 Ru1 C51 C52 -17.47(18)
C5 Ru1 C51 C52 178.28(8)
C49 Ru1 C51 C52 103.09(10)
C48 Ru1 C51 C52 65.44(10)
C53 Ru1 C51 C52 28.63(9)
C50 Ru1 C51 C52 131.00(14)
Cl1 Ru1 C51 C52 -93.71(9)
C1 Ru1 C51 C57 95.66(19)
C5 Ru1 C51 C57 -68.59(17)
C49 Ru1 C51 C57 -143.79(16)
C48 Ru1 C51 C57 178.57(16)
C53 Ru1 C51 C57 141.76(17)
C52 Ru1 C51 C57 113.13(19)
C50 Ru1 C51 C57 -115.87(19)
Cl1 Ru1 C51 C57 19.42(15)
C50 C51 C52 C53 0.2(2)
C57 C51 C52 C53 -177.94(15)
Ru1 C51 C52 C53 -54.62(14)
C50 C51 C52 Ru1 54.77(13)
C57 C51 C52 Ru1 -123.32(15)
C1 Ru1 C52 C53 -56.44(11)
C5 Ru1 C52 C53 127.03(18)
C49 Ru1 C52 C53 66.21(10)
C48 Ru1 C52 C53 28.15(9)
C50 Ru1 C52 C53 102.99(10)
C51 Ru1 C52 C53 131.95(14)
Cl1 Ru1 C52 C53 -140.82(9)
C1 Ru1 C52 C51 171.62(9)
C5 Ru1 C52 C51 -4.9(2)
C49 Ru1 C52 C51 -65.73(9)
C48 Ru1 C52 C51 -103.79(10)
C53 Ru1 C52 C51 -131.94(14)
C50 Ru1 C52 C51 -28.96(9)
Cl1 Ru1 C52 C51 87.23(9)
C51 C52 C53 C48 4.2(2)
Ru1 C52 C53 C48 -51.15(13)
C51 C52 C53 Ru1 55.38(14)
C49 C48 C53 C52 -3.0(2)
C54 C48 C53 C52 179.21(15)
Ru1 C48 C53 C52 53.02(14)
C49 C48 C53 Ru1 -56.05(12)
C54 C48 C53 Ru1 126.19(14)
C1 Ru1 C53 C52 132.84(10)
C5 Ru1 C53 C52 -152.46(12)
C49 Ru1 C53 C52 -102.99(10)
C48 Ru1 C53 C52 -134.71(14)
C50 Ru1 C53 C52 -64.81(10)
C51 Ru1 C53 C52 -29.22(9)
Cl1 Ru1 C53 C52 46.34(10)
C1 Ru1 C53 C48 -92.45(10)
C5 Ru1 C53 C48 -17.75(17)
C49 Ru1 C53 C48 31.71(9)
C52 Ru1 C53 C48 134.71(14)
C50 Ru1 C53 C48 69.90(9)
C51 Ru1 C53 C48 105.49(10)
Cl1 Ru1 C53 C48 -178.95(8)
C49 C48 C54 C56 31.6(2)
C53 C48 C54 C56 -150.78(15)
Ru1 C48 C54 C56 -58.6(2)
C49 C48 C54 C55 -92.70(18)
C53 C48 C54 C55 84.92(19)
Ru1 C48 C54 C55 177.14(12)
C63 C58 C59 C60 -0.2(3)
C58 C59 C60 C61 0.2(3)
C59 C60 C61 C62 -0.4(3)
C60 C61 C62 C63 0.5(3)
C61 C62 C63 C58 -0.5(3)
C59 C58 C63 C62 0.3(3)
C69 C64 C65 C66 -0.5(4)
C64 C65 C66 C67 0.4(4)
C65 C66 C67 C68 0.2(3)
C66 C67 C68 C69 -0.5(3)
C67 C68 C69 C64 0.3(4)
C65 C64 C69 C68 0.2(4)
